data_2212265
loop_
_publ_author_name
'Yathirajan, H. S.'
'Mayekar, A. N.'
'Narayana, B.'
'Sarojini, B. K.'
'Bolte, Michael'

_publ_section_title
;
 3-(Biphenyl-4-yl)-2,3-dibromo-1-(2,4-dichlorophenyl)propan-1-one
;
_journal_coeditor_code KJ2043
_journal_issue 2
_journal_name_full 'Acta Crystallographica Section E'
_journal_page_first o827
_journal_page_last o828
_journal_paper_doi 10.1107/S1600536807002644
_journal_volume 63
_journal_year 2007
_chemical_formula_iupac 'C21 H14 Br2 Cl2 O'
_chemical_formula_moiety 'C21 H14 Br2 Cl2 O'
_chemical_formula_sum 'C21 H14 Br2 Cl2 O'
_chemical_formula_weight 513.04
_chemical_name_systematic
;
3-(Biphenyl-4-yl)-2,3-dibromo-1-(2,4-dichlorophenyl)propan-1-one
;
_space_group_IT_number 14
_symmetry_cell_setting monoclinic
_symmetry_space_group_name_Hall '-P 2ybc'
_symmetry_space_group_name_H-M 'P 1 21/c 1'
_atom_sites_solution_hydrogens geom
_atom_sites_solution_primary direct
_atom_sites_solution_secondary difmap
_audit_creation_method SHELXL-97
_cell_angle_alpha 90.00
_cell_angle_beta 100.762(4)
_cell_angle_gamma 90.00
_cell_formula_units_Z 4
_cell_length_a 18.1156(9)
_cell_length_b 11.1847(5)
_cell_length_c 9.9840(5)
_cell_measurement_reflns_used 29165
_cell_measurement_temperature 173(2)
_cell_measurement_theta_max 29.6
_cell_measurement_theta_min 2.7
_cell_volume 1987.35(17)
_computing_cell_refinement X-AREA
_computing_data_collection 'X-AREA (Stoe & Cie, 2001)'
_computing_data_reduction X-AREA
_computing_molecular_graphics 'PLATON (Spek, 2003)'
_computing_publication_material 'SHELXL97 and PLATON'
_computing_structure_refinement 'SHELXL97 (Sheldrick, 1997)'
_computing_structure_solution 'SHELXS97 (Sheldrick, 1997)'
_diffrn_ambient_temperature 173(2)
_diffrn_measured_fraction_theta_full 0.998
_diffrn_measured_fraction_theta_max 0.991
_diffrn_measurement_device_type 'Stoe IPDS-II two-circle'
_diffrn_measurement_method \w
_diffrn_radiation_monochromator graphite
_diffrn_radiation_source 'fine-focus sealed tube'
_diffrn_radiation_type MoK\a
_diffrn_radiation_wavelength 0.71073
_diffrn_reflns_av_R_equivalents 0.0570
_diffrn_reflns_av_sigmaI/netI 0.0292
_diffrn_reflns_limit_h_max 25
_diffrn_reflns_limit_h_min -25
_diffrn_reflns_limit_k_max 13
_diffrn_reflns_limit_k_min -15
_diffrn_reflns_limit_l_max 14
_diffrn_reflns_limit_l_min -14
_diffrn_reflns_number 29830
_diffrn_reflns_theta_full 25.00
_diffrn_reflns_theta_max 30.22
_diffrn_reflns_theta_min 2.76
_diffrn_standards_number 0
_exptl_absorpt_coefficient_mu 4.355
_exptl_absorpt_correction_T_max 0.335
_exptl_absorpt_correction_T_min 0.259
_exptl_absorpt_correction_type multi-scan
_exptl_absorpt_process_details '(MULABS; Spek, 2003; Blessing, 1995)'
_exptl_crystal_colour colourless
_exptl_crystal_density_diffrn 1.715
_exptl_crystal_density_method 'not measured'
_exptl_crystal_description block
_exptl_crystal_F_000 1008
_exptl_crystal_size_max 0.34
_exptl_crystal_size_mid 0.29
_exptl_crystal_size_min 0.26
_refine_diff_density_max 0.860
_refine_diff_density_min -1.265
_refine_ls_extinction_coef 0.0083(5)
_refine_ls_extinction_expression Fc^*^=kFc[1+0.001xFc^2^\l^3^/sin(2\q)]^-1/4^
_refine_ls_extinction_method SHELXL97
_refine_ls_goodness_of_fit_ref 1.055
_refine_ls_hydrogen_treatment constr
_refine_ls_matrix_type full
_refine_ls_number_parameters 236
_refine_ls_number_reflns 5863
_refine_ls_number_restraints 0
_refine_ls_restrained_S_all 1.055
_refine_ls_R_factor_all 0.0424
_refine_ls_R_factor_gt 0.0368
_refine_ls_shift/su_max 0.001
_refine_ls_shift/su_mean 0.000
_refine_ls_structure_factor_coef Fsqd
_refine_ls_weighting_details 'calc w=1/[\s^2^(Fo^2^)+(0.0395P)^2^+2.0858P] where P=(Fo^2^+2Fc^2^)/3'
_refine_ls_weighting_scheme calc
_refine_ls_wR_factor_gt 0.0879
_refine_ls_wR_factor_ref 0.0908
_reflns_number_gt 5263
_reflns_number_total 5863
_reflns_threshold_expression I>2\s(I)
_cod_data_source_file kj2043.cif
_cod_data_source_block I
_cod_depositor_comments
;
The following automatic conversions were performed:
'_symmetry_cell_setting' value 'Monoclinic' changed to 'monoclinic'
according to '/home/saulius/struct/CIF-dictionaries/cif_core.dic'
dictionary named 'cif_core.dic' version 2.4.1 from 2010-06-29.

Automatic conversion script
Id: cif_fix_enum 1527 2010-12-29 10:47:43Z saulius 

The following automatic conversions were performed:

'_symmetry_cell_setting' value 'Monoclinic' changed to 'monoclinic'
according to /home/saulius/struct/CIF-dictionaries/cif_core.dic
dictionary named 'cif_core.dic' version 2.4.1 from 2010-06-29.

Automatic conversion script
Id: cif_fix_values 1715 2011-07-08 13:25:40Z adriana 
;
_cod_original_sg_symbol_H-M 'P 21/c'
_cod_database_code 2212265
_cod_database_fobs_code 2212265

loop_
_symmetry_equiv_pos_as_xyz
'x, y, z'
'-x, y+1/2, -z+1/2'
'-x, -y, -z'
'x, -y-1/2, z-1/2'

loop_
_atom_site_type_symbol
_atom_site_label
_atom_site_fract_x
_atom_site_fract_y
_atom_site_fract_z
_atom_site_U_iso_or_equiv
_atom_site_adp_type
_atom_site_calc_flag
_atom_site_refinement_flags
_atom_site_occupancy
Br Br1 0.629646(13) 0.40729(2) 0.80420(2) 0.02894(8) Uani d . 1
Br Br2 0.611889(15) 0.81672(2) 0.86853(3) 0.03798(9) Uani d . 1
Cl Cl1 0.86759(4) 0.44074(8) 1.00158(9) 0.0550(2) Uani d . 1
Cl Cl2 0.99837(4) 0.71338(10) 0.67028(9) 0.0593(2) Uani d . 1
O O1 0.72937(10) 0.58859(18) 1.02436(17) 0.0341(4) Uani d . 1
C C1 0.72424(13) 0.5941(2) 0.9013(2) 0.0268(4) Uani d . 1
C C2 0.64693(12) 0.58148(19) 0.8087(2) 0.0237(4) Uani d . 1
H H2 0.6481 0.6127 0.7152 0.028 Uiso calc R 1
C C3 0.58573(13) 0.64243(19) 0.8684(2) 0.0255(4) Uani d . 1
H H3 0.5893 0.6153 0.9648 0.031 Uiso calc R 1
C C11 0.79141(12) 0.6128(2) 0.8367(2) 0.0270(4) Uani d . 1
C C12 0.86022(14) 0.5560(2) 0.8833(2) 0.0313(5) Uani d . 1
C C13 0.92390(14) 0.5857(3) 0.8321(3) 0.0373(6) Uani d . 1
H H13 0.9702 0.5458 0.8634 0.045 Uiso calc R 1
C C14 0.91860(14) 0.6748(3) 0.7345(3) 0.0366(5) Uani d . 1
C C15 0.85192(15) 0.7326(3) 0.6846(3) 0.0401(6) Uani d . 1
H H15 0.8495 0.7931 0.6171 0.048 Uiso calc R 1
C C16 0.78835(14) 0.7003(3) 0.7352(3) 0.0341(5) Uani d . 1
H H16 0.7418 0.7382 0.7003 0.041 Uiso calc R 1
C C21 0.50629(12) 0.6268(2) 0.7946(2) 0.0252(4) Uani d . 1
C C22 0.48657(13) 0.6292(2) 0.6527(2) 0.0302(5) Uani d . 1
H H22 0.5246 0.6371 0.5994 0.036 Uiso calc R 1
C C23 0.41181(13) 0.6201(2) 0.5883(2) 0.0292(4) Uani d . 1
H H23 0.3995 0.6223 0.4916 0.035 Uiso calc R 1
C C24 0.35397(13) 0.60779(19) 0.6638(2) 0.0257(4) Uani d . 1
C C25 0.37449(13) 0.6038(2) 0.8063(2) 0.0266(4) Uani d . 1
H H25 0.3367 0.5943 0.8599 0.032 Uiso calc R 1
C C26 0.44939(12) 0.6135(2) 0.8706(2) 0.0261(4) Uani d . 1
H H26 0.4619 0.6111 0.9673 0.031 Uiso calc R 1
C C31 0.27405(13) 0.5998(2) 0.5939(2) 0.0289(4) Uani d . 1
C C32 0.22167(15) 0.5350(3) 0.6511(3) 0.0381(5) Uani d . 1
H H32 0.2372 0.4946 0.7354 0.046 Uiso calc R 1
C C33 0.14699(16) 0.5292(3) 0.5855(3) 0.0473(7) Uani d . 1
H H33 0.1119 0.4848 0.6252 0.057 Uiso calc R 1
C C34 0.12328(16) 0.5878(3) 0.4624(3) 0.0465(7) Uani d . 1
H H34 0.0721 0.5839 0.4183 0.056 Uiso calc R 1
C C35 0.17452(16) 0.6517(3) 0.4042(3) 0.0427(6) Uani d . 1
H H35 0.1585 0.6914 0.3196 0.051 Uiso calc R 1
C C36 0.24933(15) 0.6581(2) 0.4689(3) 0.0345(5) Uani d . 1
H H36 0.2841 0.7023 0.4281 0.041 Uiso calc R 1

loop_
_atom_site_aniso_label
_atom_site_aniso_U_11
_atom_site_aniso_U_22
_atom_site_aniso_U_33
_atom_site_aniso_U_12
_atom_site_aniso_U_13
_atom_site_aniso_U_23
Br1 0.03430(13) 0.02339(12) 0.02898(11) -0.00088(8) 0.00550(8) -0.00251(8)
Br2 0.03879(15) 0.02310(12) 0.05437(17) -0.00389(9) 0.01473(11) -0.00403(10)
Cl1 0.0433(4) 0.0597(5) 0.0616(5) 0.0152(3) 0.0091(3) 0.0326(4)
Cl2 0.0279(3) 0.0951(7) 0.0585(4) -0.0042(4) 0.0168(3) 0.0127(4)
O1 0.0340(9) 0.0434(10) 0.0243(7) -0.0068(7) 0.0038(6) 0.0007(7)
C1 0.0256(10) 0.0274(10) 0.0269(10) -0.0025(8) 0.0037(8) 0.0006(8)
C2 0.0245(9) 0.0210(9) 0.0259(9) -0.0015(7) 0.0054(7) 0.0005(7)
C3 0.0295(10) 0.0199(9) 0.0281(9) -0.0021(8) 0.0080(8) 0.0006(8)
C11 0.0223(9) 0.0316(11) 0.0262(9) 0.0007(8) 0.0026(7) 0.0017(8)
C12 0.0282(11) 0.0350(12) 0.0290(10) 0.0034(9) 0.0011(8) 0.0036(9)
C13 0.0236(11) 0.0505(16) 0.0366(12) 0.0062(10) 0.0025(9) 0.0023(11)
C14 0.0244(11) 0.0518(16) 0.0347(12) -0.0027(10) 0.0083(9) 0.0013(11)
C15 0.0306(12) 0.0501(16) 0.0409(13) 0.0009(11) 0.0105(10) 0.0157(12)
C16 0.0243(10) 0.0424(14) 0.0365(12) 0.0043(9) 0.0077(9) 0.0111(10)
C21 0.0256(10) 0.0239(10) 0.0270(9) 0.0001(8) 0.0070(8) 0.0026(8)
C22 0.0290(11) 0.0359(12) 0.0269(10) 0.0000(9) 0.0082(8) 0.0034(9)
C23 0.0306(11) 0.0316(11) 0.0253(9) 0.0019(9) 0.0052(8) 0.0014(8)
C24 0.0270(10) 0.0210(9) 0.0293(10) 0.0027(7) 0.0058(8) 0.0017(8)
C25 0.0254(10) 0.0266(10) 0.0288(10) 0.0013(8) 0.0075(8) 0.0012(8)
C26 0.0258(10) 0.0280(10) 0.0257(9) 0.0011(8) 0.0075(8) 0.0019(8)
C31 0.0273(10) 0.0274(11) 0.0310(10) 0.0042(8) 0.0031(8) -0.0017(9)
C32 0.0296(12) 0.0433(14) 0.0410(13) -0.0014(10) 0.0054(10) 0.0037(11)
C33 0.0298(13) 0.0580(19) 0.0535(17) -0.0048(12) 0.0062(11) -0.0002(14)
C34 0.0299(13) 0.0589(19) 0.0469(15) 0.0050(12) -0.0023(11) -0.0096(14)
C35 0.0396(14) 0.0481(16) 0.0361(13) 0.0098(12) -0.0038(10) -0.0034(12)
C36 0.0342(12) 0.0348(12) 0.0325(11) 0.0042(10) 0.0008(9) -0.0005(10)

loop_
_atom_type_symbol
_atom_type_description
_atom_type_scat_dispersion_real
_atom_type_scat_dispersion_imag
_atom_type_scat_source
C C 0.0033 0.0016 'International Tables Vol C Tables 4.2.6.8 and 6.1.1.4'
H H 0.0000 0.0000 'International Tables Vol C Tables 4.2.6.8 and 6.1.1.4'
Br Br -0.2901 2.4595 'International Tables Vol C Tables 4.2.6.8 and 6.1.1.4'
Cl Cl 0.1484 0.1585 'International Tables Vol C Tables 4.2.6.8 and 6.1.1.4'
O O 0.0106 0.0060 'International Tables Vol C Tables 4.2.6.8 and 6.1.1.4'

loop_
_geom_angle_atom_site_label_1
_geom_angle_atom_site_label_2
_geom_angle_atom_site_label_3
_geom_angle
O1 C1 C11 121.9(2)
O1 C1 C2 119.6(2)
C11 C1 C2 118.56(19)
C3 C2 C1 111.96(18)
C3 C2 Br1 109.18(14)
C1 C2 Br1 103.17(14)
C3 C2 H2 110.8
C1 C2 H2 110.8
Br1 C2 H2 110.8
C21 C3 C2 117.36(19)
C21 C3 Br2 108.59(15)
C2 C3 Br2 104.31(14)
C21 C3 H3 108.8
C2 C3 H3 108.8
Br2 C3 H3 108.8
C12 C11 C16 118.0(2)
C12 C11 C1 122.6(2)
C16 C11 C1 118.9(2)
C13 C12 C11 121.3(2)
C13 C12 Cl1 117.72(19)
C11 C12 Cl1 120.95(19)
C14 C13 C12 118.6(2)
C14 C13 H13 120.7
C12 C13 H13 120.7
C15 C14 C13 122.2(2)
C15 C14 Cl2 118.8(2)
C13 C14 Cl2 119.0(2)
C14 C15 C16 118.5(2)
C14 C15 H15 120.8
C16 C15 H15 120.8
C15 C16 C11 121.4(2)
C15 C16 H16 119.3
C11 C16 H16 119.3
C22 C21 C26 118.6(2)
C22 C21 C3 122.5(2)
C26 C21 C3 118.89(19)
C23 C22 C21 120.7(2)
C23 C22 H22 119.6
C21 C22 H22 119.6
C22 C23 C24 121.2(2)
C22 C23 H23 119.4
C24 C23 H23 119.4
C25 C24 C23 117.6(2)
C25 C24 C31 121.6(2)
C23 C24 C31 120.7(2)
C26 C25 C24 121.1(2)
C26 C25 H25 119.5
C24 C25 H25 119.5
C25 C26 C21 120.8(2)
C25 C26 H26 119.6
C21 C26 H26 119.6
C32 C31 C36 118.4(2)
C32 C31 C24 121.0(2)
C36 C31 C24 120.7(2)
C33 C32 C31 120.4(3)
C33 C32 H32 119.8
C31 C32 H32 119.8
C34 C33 C32 120.6(3)
C34 C33 H33 119.7
C32 C33 H33 119.7
C35 C34 C33 119.7(3)
C35 C34 H34 120.2
C33 C34 H34 120.2
C34 C35 C36 120.3(3)
C34 C35 H35 119.9
C36 C35 H35 119.9
C35 C36 C31 120.7(3)
C35 C36 H36 119.7
C31 C36 H36 119.7

loop_
_geom_bond_atom_site_label_1
_geom_bond_atom_site_label_2
_geom_bond_distance
Br1 C2 1.972(2)
Br2 C3 2.006(2)
Cl1 C12 1.736(3)
Cl2 C14 1.741(3)
O1 C1 1.217(3)
C1 C11 1.495(3)
C1 C2 1.534(3)
C2 C3 1.516(3)
C2 H2 1.0000
C3 C21 1.499(3)
C3 H3 1.0000
C11 C12 1.399(3)
C11 C16 1.402(3)
C12 C13 1.387(4)
C13 C14 1.385(4)
C13 H13 0.9500
C14 C15 1.378(4)
C15 C16 1.389(3)
C15 H15 0.9500
C16 H16 0.9500
C21 C22 1.396(3)
C21 C26 1.397(3)
C22 C23 1.390(3)
C22 H22 0.9500
C23 C24 1.408(3)
C23 H23 0.9500
C24 C25 1.402(3)
C24 C31 1.488(3)
C25 C26 1.393(3)
C25 H25 0.9500
C26 H26 0.9500
C31 C32 1.398(4)
C31 C36 1.405(3)
C32 C33 1.390(4)
C32 H32 0.9500
C33 C34 1.388(5)
C33 H33 0.9500
C34 C35 1.383(5)
C34 H34 0.9500
C35 C36 1.390(4)
C35 H35 0.9500
C36 H36 0.9500

loop_
_geom_hbond_atom_site_label_D
_geom_hbond_atom_site_label_H
_geom_hbond_atom_site_label_A
_geom_hbond_site_symmetry_A
_geom_hbond_distance_DH
_geom_hbond_distance_HA
_geom_hbond_distance_DA
_geom_hbond_angle_DHA
C15 H15 O1 4_575 0.95 2.57 3.188(3) 123.2
C16 H16 O1 4_575 0.95 2.60 3.211(3) 122.7
C32 H32 O1 3_667 0.95 2.54 3.482(3) 171.9
C23 H23 Br1 3_666 0.95 2.92 3.862(2) 171.5

loop_
_geom_torsion_atom_site_label_1
_geom_torsion_atom_site_label_2
_geom_torsion_atom_site_label_3
_geom_torsion_atom_site_label_4
_geom_torsion
_geom_torsion_publ_flag
O1 C1 C2 C3 38.0(3) ?
C11 C1 C2 C3 -142.1(2) ?
O1 C1 C2 Br1 -79.3(2) ?
C11 C1 C2 Br1 100.7(2) ?
C1 C2 C3 C21 -174.25(18) y
Br1 C2 C3 C21 -60.6(2) ?
C1 C2 C3 Br2 65.59(19) ?
Br1 C2 C3 Br2 179.19(9) y
O1 C1 C11 C12 41.0(4) y
C2 C1 C11 C12 -138.9(2) ?
O1 C1 C11 C16 -131.8(3) y
C2 C1 C11 C16 48.3(3) ?
C16 C11 C12 C13 0.6(4) ?
C1 C11 C12 C13 -172.2(2) ?
C16 C11 C12 Cl1 -176.2(2) ?
C1 C11 C12 Cl1 10.9(3) ?
C11 C12 C13 C14 1.0(4) ?
Cl1 C12 C13 C14 178.0(2) ?
C12 C13 C14 C15 -1.5(4) ?
C12 C13 C14 Cl2 179.6(2) ?
C13 C14 C15 C16 0.4(5) ?
Cl2 C14 C15 C16 179.2(2) ?
C14 C15 C16 C11 1.3(4) ?
C12 C11 C16 C15 -1.8(4) ?
C1 C11 C16 C15 171.3(3) ?
C2 C3 C21 C22 -40.4(3) ?
Br2 C3 C21 C22 77.4(2) ?
C2 C3 C21 C26 141.9(2) ?
Br2 C3 C21 C26 -100.2(2) ?
C26 C21 C22 C23 0.8(4) ?
C3 C21 C22 C23 -176.8(2) ?
C21 C22 C23 C24 -0.3(4) ?
C22 C23 C24 C25 -0.6(3) ?
C22 C23 C24 C31 179.2(2) ?
C23 C24 C25 C26 0.9(3) ?
C31 C24 C25 C26 -178.8(2) ?
C24 C25 C26 C21 -0.4(4) ?
C22 C21 C26 C25 -0.5(4) ?
C3 C21 C26 C25 177.3(2) ?
C25 C24 C31 C32 -30.5(3) ?
C23 C24 C31 C32 149.8(2) ?
C25 C24 C31 C36 149.1(2) ?
C23 C24 C31 C36 -30.7(3) ?
C36 C31 C32 C33 -0.3(4) ?
C24 C31 C32 C33 179.3(3) ?
C31 C32 C33 C34 -0.1(5) ?
C32 C33 C34 C35 0.4(5) ?
C33 C34 C35 C36 -0.4(5) ?
C34 C35 C36 C31 0.1(4) ?
C32 C31 C36 C35 0.3(4) ?
C24 C31 C36 C35 -179.3(2) ?
